data_4003934
loop_
_publ_author_name
'Su, Yuan'
'Bhunia, Surojit'
'Xu, Shuyuan'
'Chen, An'
'Reddy, C. Malla'
'Cai, Ting'

_publ_section_title
;
 Structure--Thermomechanical Property Correlation in Polymorphic Molecular
 Crystals Probed by the Nanoindentation Technique
;
_journal_name_full 'Chemistry of Materials'
_journal_paper_doi 10.1021/acs.chemmater.1c00584
_journal_year 2021
_chemical_formula_moiety 'C30 H35 N2 O3, C2 H3 O2'
_chemical_formula_sum 'C32 H38 N2 O5'
_chemical_formula_weight 530.64
_space_group_crystal_system monoclinic
_space_group_IT_number 14
_space_group_name_Hall '-P 2ybc'
_space_group_name_H-M_alt 'P 1 21/c 1'
_atom_sites_solution_hydrogens geom
_atom_sites_solution_primary dual
_audit_creation_date 2021-04-11
_audit_creation_method
;
Olex2 1.2
(compiled 2018.05.29 svn.r3508 for OlexSys, GUI svn.r5506)
;
_cell_angle_alpha 90
_cell_angle_beta 108.826(3)
_cell_angle_gamma 90
_cell_formula_units_Z 4
_cell_length_a 13.2333(9)
_cell_length_b 18.7979(13)
_cell_length_c 12.2259(11)
_cell_measurement_reflns_used 6738
_cell_measurement_temperature 298
_cell_measurement_theta_max 25.657
_cell_measurement_theta_min 2.792
_cell_volume 2878.6(4)
_computing_cell_refinement 'SAINT V8.38A (?, 2016)'
_computing_data_reduction 'SAINT V8.38A (?, 2016)'
_computing_molecular_graphics 'Olex2 (Dolomanov et al., 2009)'
_computing_publication_material 'Olex2 (Dolomanov et al., 2009)'
_computing_structure_refinement 'ShelXL (Sheldrick, 2015)'
_computing_structure_solution 'ShelXT (Sheldrick, 2015)'
_diffrn_ambient_temperature 298.0
_diffrn_measured_fraction_theta_full 0.984
_diffrn_measured_fraction_theta_max 0.979
_diffrn_measurement_device_type 'Bruker D8 VENTURE'
_diffrn_measurement_method '\f and \w scans'
_diffrn_radiation_type MoK\a
_diffrn_radiation_wavelength 0.71073
_diffrn_reflns_av_R_equivalents 0.0358
_diffrn_reflns_av_unetI/netI 0.0322
_diffrn_reflns_Laue_measured_fraction_full 0.984
_diffrn_reflns_Laue_measured_fraction_max 0.979
_diffrn_reflns_limit_h_max 16
_diffrn_reflns_limit_h_min -16
_diffrn_reflns_limit_k_max 23
_diffrn_reflns_limit_k_min -23
_diffrn_reflns_limit_l_max 12
_diffrn_reflns_limit_l_min -15
_diffrn_reflns_number 21661
_diffrn_reflns_point_group_measured_fraction_full 0.984
_diffrn_reflns_point_group_measured_fraction_max 0.979
_diffrn_reflns_theta_full 25.242
_diffrn_reflns_theta_max 26.405
_diffrn_reflns_theta_min 2.251
_diffrn_standards_number 0
_exptl_absorpt_coefficient_mu 0.082
_exptl_absorpt_correction_T_max 0.0932
_exptl_absorpt_correction_T_min 0.0651
_exptl_absorpt_correction_type multi-scan
_exptl_absorpt_process_details
'SADABS-2016/2 (Bruker,2016/2) was used for absorption correction. wR2(int) was 0.1079 before and 0.0476 after correction. The Ratio of minimum to maximum transmission is 0.6985. The \l/2 correction factor is Not present.'
_exptl_crystal_colour colourless
_exptl_crystal_colour_primary colourless
_exptl_crystal_density_diffrn 1.224
_exptl_crystal_description block
_exptl_crystal_F_000 1136
_exptl_crystal_size_max 0.28
_exptl_crystal_size_mid 0.15
_exptl_crystal_size_min 0.12
_refine_diff_density_max 0.227
_refine_diff_density_min -0.196
_refine_diff_density_rms 0.028
_refine_ls_extinction_method none
_refine_ls_goodness_of_fit_ref 1.029
_refine_ls_hydrogen_treatment constr
_refine_ls_matrix_type full
_refine_ls_number_parameters 365
_refine_ls_number_reflns 5792
_refine_ls_number_restraints 8
_refine_ls_restrained_S_all 1.069
_refine_ls_R_factor_all 0.0931
_refine_ls_R_factor_gt 0.0565
_refine_ls_shift/su_max 0.002
_refine_ls_shift/su_mean 0.000
_refine_ls_structure_factor_coef Fsqd
_refine_ls_weighting_details 'w=1/[\s^2^(Fo^2^)+(0.0680P)^2^+0.6709P] where P=(Fo^2^+2Fc^2^)/3'
_refine_ls_weighting_scheme calc
_refine_ls_wR_factor_gt 0.1381
_refine_ls_wR_factor_ref 0.1641
_reflns_Friedel_coverage 0.000
_reflns_number_gt 3724
_reflns_number_total 5792
_reflns_threshold_expression 'I > 2\s(I)'
_cod_data_source_file cm1c00584_si_002.cif
_cod_data_source_block zz
_cod_database_code 4003934
_shelx_shelxl_version_number 2018/3
_shelx_space_group_comment
;
The symmetry employed for this shelxl refinement is uniquely defined
by the following loop, which should always be used as a source of
symmetry information in preference to the above space-group names.
They are only intended as comments.
;
_shelx_estimated_absorpt_t_max 0.990
_shelx_estimated_absorpt_t_min 0.977
_olex2_refinement_description
;
1. Fixed Uiso
 At 1.2 times of:
  All C(H) groups, All C(H,H) groups, All C(H,H,H,H) groups, All N(H) groups
 At 1.5 times of:
  All C(H,H,H) groups, All O(H) groups
2. Restrained distances
 H32A-H28D
 2.1 with sigma of 0.02
 H28D-H32A
 2.2 with sigma of 0.02
 C28-C27 \\sim C27-C28A \\sim C29-C28A \\sim C29-C28
 with sigma of 0.02
3. Others
 Fixed Sof: H27A(0.75) H27B(0.75) H27C(0.25) H27D(0.25) H29A(0.75) H29B(0.75)
 H29C(0.25) H29D(0.25) C28(0.75) H28A(0.75) H28B(0.75) C28A(0.25) H28C(0.25)
 H28D(0.25)
4.a Ternary CH refined with riding coordinates:
 N1(H1)
4.b Secondary CH2 refined with riding coordinates:
 C18(H18A,H18B), C25(H25A,H25B), C32(H32A,H32B), C31(H31A,H31B), C30(H30A,
 H30B), C26(H26A,H26B), C27(H27A,H27B), C27(H27C,H27D), C29(H29A,H29B),
 C29(H29C,H29D), C28(H28A,H28B), C28A(H28C,H28D)
4.c Aromatic/amide H refined with riding coordinates:
 C7(H7), C20(H20), C13(H13), C8(H8), C21(H21), C4(H4A), C16(H16), C15(H15),
 C24(H24), C5(H5), C23(H23)
4.d Idealised Me refined as rotating group:
 C11(H11A,H11B,H11C), C1(H1A,H1B,H1C)
4.e Idealised tetrahedral OH refined as rotating group:
 O3(H3), O4(H4)
;
_olex2_submission_special_instructions 'No special instructions were received'

loop_
_space_group_symop_operation_xyz
'x, y, z'
'-x, y+1/2, -z+1/2'
'-x, -y, -z'
'x, -y-1/2, z-1/2'

loop_
_atom_site_label
_atom_site_type_symbol
_atom_site_fract_x
_atom_site_fract_y
_atom_site_fract_z
_atom_site_U_iso_or_equiv
_atom_site_adp_type
_atom_site_occupancy
_atom_site_site_symmetry_order
_atom_site_calc_flag
_atom_site_refinement_flags_posn
_atom_site_refinement_flags_adp
_atom_site_refinement_flags_occupancy
_atom_site_disorder_assembly
_atom_site_disorder_group
O3 O 0.45398(14) 0.71912(10) 0.81188(16) 0.0941(5) Uani 1 1 d . . . . .
H3 H 0.401876 0.737062 0.763883 0.141 Uiso 1 1 calc GR . . . .
O2 O 0.29406(13) 0.78794(10) 0.67074(16) 0.0944(5) Uani 1 1 d . . . . .
O5 O 0.43355(13) 0.55268(10) 0.06664(14) 0.0898(5) Uani 1 1 d . . . . .
N2 N 0.79748(13) 0.61905(8) 0.55314(14) 0.0616(4) Uani 1 1 d . . . . .
O4 O 1.18114(14) 0.69870(11) 0.50644(17) 0.0970(6) Uani 1 1 d . . . . .
H4 H 1.209016 0.729306 0.554509 0.146 Uiso 1 1 calc GR . . . .
N1 N 0.22441(14) 0.58105(12) -0.08599(18) 0.0855(6) Uani 1 1 d . . . . .
H1 H 0.234015 0.594682 -0.005895 0.103 Uiso 1 1 calc R . . . .
O1 O 0.22002(17) 0.89354(12) 0.62699(17) 0.1146(7) Uani 1 1 d . . . . .
C12 C 0.93434(16) 0.69594(10) 0.58203(17) 0.0597(5) Uani 1 1 d . . . . .
C17 C 0.89143(16) 0.63141(10) 0.52983(17) 0.0592(5) Uani 1 1 d . . . . .
C9 C 0.78217(16) 0.67472(10) 0.62118(18) 0.0616(5) Uani 1 1 d . . . . .
C7 C 0.58613(16) 0.68442(11) 0.59674(19) 0.0680(6) Uani 1 1 d . . . . .
H7 H 0.569462 0.680389 0.517049 0.082 Uiso 1 1 calc R . . . .
C20 C 0.65102(16) 0.61200(10) 0.32276(19) 0.0667(5) Uani 1 1 d . . . . .
H20 H 0.698422 0.649741 0.347069 0.080 Uiso 1 1 calc R . . . .
C6 C 0.69228(16) 0.67841(10) 0.66734(19) 0.0646(5) Uani 1 1 d . . . . .
C10 C 0.86375(17) 0.72265(11) 0.63952(19) 0.0660(5) Uani 1 1 d . . . . .
C13 C 1.03213(16) 0.72026(11) 0.57416(18) 0.0661(5) Uani 1 1 d . . . . .
H13 H 1.060499 0.763517 0.606811 0.079 Uiso 1 1 calc R . . . .
C19 C 0.65469(16) 0.55719(10) 0.39781(18) 0.0602(5) Uani 1 1 d . . . . .
C8 C 0.50560(17) 0.69623(11) 0.6433(2) 0.0711(6) Uani 1 1 d . . . . .
H8 H 0.435194 0.699412 0.595071 0.085 Uiso 1 1 calc R . . . .
C21 C 0.57880(17) 0.61285(12) 0.2118(2) 0.0701(6) Uani 1 1 d . . . . .
H21 H 0.578016 0.650644 0.162432 0.084 Uiso 1 1 calc R . . . .
C4 C 0.63307(19) 0.69426(12) 0.8329(2) 0.0759(6) Uani 1 1 d . . . . .
H4A H 0.648882 0.696370 0.912721 0.091 Uiso 1 1 calc R . . . .
C16 C 0.94473(18) 0.59063(11) 0.47108(18) 0.0698(6) Uani 1 1 d . . . . .
H16 H 0.915966 0.548105 0.435675 0.084 Uiso 1 1 calc R . . . .
C3 C 0.52904(18) 0.70336(11) 0.7614(2) 0.0702(6) Uani 1 1 d . . . . .
C14 C 1.08499(17) 0.67919(12) 0.51760(19) 0.0701(6) Uani 1 1 d . . . . .
C15 C 1.04093(18) 0.61494(12) 0.46687(19) 0.0732(6) Uani 1 1 d . . . . .
H15 H 1.078143 0.587778 0.428983 0.088 Uiso 1 1 calc R . . . .
C24 C 0.5832(2) 0.50133(12) 0.3585(2) 0.0805(7) Uani 1 1 d . . . . .
H24 H 0.584717 0.463182 0.407411 0.097 Uiso 1 1 calc R . . . .
C18 C 0.73192(17) 0.55560(10) 0.51984(19) 0.0671(5) Uani 1 1 d . . . . .
H18A H 0.691698 0.549273 0.572890 0.080 Uiso 1 1 calc R . . . .
H18B H 0.778441 0.514699 0.527863 0.080 Uiso 1 1 calc R . . . .
C5 C 0.71299(18) 0.68214(12) 0.7864(2) 0.0731(6) Uani 1 1 d . . . . .
H5 H 0.782643 0.676263 0.835507 0.088 Uiso 1 1 calc R . . . .
C22 C 0.50824(17) 0.55732(12) 0.17519(19) 0.0702(6) Uani 1 1 d . . . . .
C2 C 0.27138(19) 0.84951(16) 0.6978(2) 0.0807(7) Uani 1 1 d . . . . .
C23 C 0.5106(2) 0.50124(13) 0.2491(2) 0.0865(7) Uani 1 1 d . . . . .
H23 H 0.463085 0.463554 0.224758 0.104 Uiso 1 1 calc R . . . .
C11 C 0.8788(2) 0.78978(13) 0.7088(3) 0.0970(9) Uani 1 1 d . . . . .
H11A H 0.913085 0.779013 0.789034 0.145 Uiso 1 1 calc GR . . . .
H11B H 0.810603 0.811217 0.698770 0.145 Uiso 1 1 calc GR . . . .
H11C H 0.922544 0.822157 0.683034 0.145 Uiso 1 1 calc GR . . . .
C25 C 0.41653(19) 0.61497(17) -0.0034(2) 0.0966(9) Uani 1 1 d . . . . .
H25A H 0.479752 0.625285 -0.024274 0.116 Uiso 1 1 calc R . . . .
H25B H 0.402676 0.655280 0.039247 0.116 Uiso 1 1 calc R . . . .
C32 C 0.1293(2) 0.62158(16) -0.1607(3) 0.1062(10) Uani 1 1 d . . . . .
H32A H 0.120872 0.611831 -0.241087 0.127 Uiso 1 1 calc DR . . . .
H32B H 0.143200 0.672079 -0.147898 0.127 Uiso 1 1 calc R . . . .
C31 C 0.0257(2) 0.60412(16) -0.1393(3) 0.1049(9) Uani 1 1 d . . . . .
H31A H 0.040399 0.598635 -0.056771 0.126 Uiso 1 1 calc R . . . .
H31B H -0.022241 0.644274 -0.164209 0.126 Uiso 1 1 calc R . . . .
C30 C -0.0304(2) 0.5388(2) -0.1982(3) 0.1196(11) Uani 1 1 d . . . . .
H30A H -0.100440 0.537660 -0.188887 0.144 Uiso 1 1 calc R . . . .
H30B H -0.041197 0.543521 -0.280193 0.144 Uiso 1 1 calc R . . . .
C1 C 0.3111(3) 0.86935(18) 0.8230(2) 0.1095(9) Uani 1 1 d . . . . .
H1A H 0.267831 0.846628 0.862448 0.164 Uiso 1 1 calc GR . . . .
H1B H 0.307155 0.920018 0.830514 0.164 Uiso 1 1 calc GR . . . .
H1C H 0.383868 0.854127 0.856325 0.164 Uiso 1 1 calc GR . . . .
C26 C 0.3230(2) 0.6029(2) -0.1103(3) 0.1321(14) Uani 1 1 d . . . . .
H26A H 0.308657 0.646426 -0.155356 0.159 Uiso 1 1 calc R . . . .
H26B H 0.341448 0.566426 -0.156608 0.159 Uiso 1 1 calc R . . . .
C27 C 0.2119(2) 0.50079(18) -0.0923(3) 0.1167(10) Uani 1 1 d D . . . .
H27A H 0.205588 0.486325 -0.170423 0.140 Uiso 0.75 1 calc R . P A 1
H27B H 0.277611 0.480273 -0.041589 0.140 Uiso 0.75 1 calc R . P A 1
H27C H 0.278081 0.480453 -0.096151 0.140 Uiso 0.25 1 calc R . P B 2
H27D H 0.202806 0.484588 -0.020772 0.140 Uiso 0.25 1 calc R . P B 2
C29 C 0.0209(3) 0.47008(18) -0.1603(3) 0.1149(10) Uani 1 1 d D . . . .
H29A H 0.032919 0.447648 -0.226471 0.138 Uiso 0.75 1 calc R . P C 1
H29B H -0.029423 0.440505 -0.138311 0.138 Uiso 0.75 1 calc R . P C 1
H29C H -0.020931 0.431736 -0.206166 0.138 Uiso 0.25 1 calc R . P D 2
H29D H 0.028895 0.461699 -0.079626 0.138 Uiso 0.25 1 calc R . P D 2
C28 C 0.1238(3) 0.46875(19) -0.0633(3) 0.0967(11) Uani 0.75 1 d D . P E 1
H28A H 0.114710 0.493822 0.002235 0.116 Uiso 0.75 1 calc R . P E 1
H28B H 0.141845 0.419775 -0.040122 0.116 Uiso 0.75 1 calc R . P E 1
C28A C 0.1336(7) 0.4750(5) -0.1781(10) 0.113(4) Uani 0.25 1 d D . P E 2
H28C H 0.153637 0.427580 -0.194831 0.136 Uiso 0.25 1 calc R . P E 2
H28D H 0.126185 0.504077 -0.245737 0.136 Uiso 0.25 1 calc DR . P E 2

loop_
_atom_site_aniso_label
_atom_site_aniso_U_11
_atom_site_aniso_U_22
_atom_site_aniso_U_33
_atom_site_aniso_U_23
_atom_site_aniso_U_13
_atom_site_aniso_U_12
O3 0.0839(12) 0.1100(14) 0.1023(13) 0.0192(10) 0.0494(10) 0.0143(10)
O2 0.0658(10) 0.1101(13) 0.1038(13) -0.0274(11) 0.0225(9) 0.0065(9)
O5 0.0797(11) 0.1087(13) 0.0695(10) -0.0034(9) 0.0083(8) -0.0101(9)
N2 0.0623(10) 0.0554(9) 0.0634(10) -0.0036(7) 0.0151(8) -0.0014(7)
O4 0.0807(11) 0.1222(15) 0.1026(14) -0.0285(11) 0.0496(10) -0.0124(10)
N1 0.0619(11) 0.1121(16) 0.0733(13) 0.0246(11) 0.0090(9) -0.0058(10)
O1 0.1122(15) 0.1432(18) 0.0886(13) 0.0096(12) 0.0325(11) 0.0502(13)
C12 0.0608(11) 0.0576(11) 0.0583(12) -0.0002(9) 0.0159(9) 0.0038(9)
C17 0.0632(12) 0.0569(11) 0.0541(11) 0.0014(9) 0.0141(9) 0.0050(9)
C9 0.0594(12) 0.0586(11) 0.0651(12) -0.0011(9) 0.0179(9) 0.0042(9)
C7 0.0632(13) 0.0669(12) 0.0696(13) -0.0035(10) 0.0156(10) -0.0005(10)
C20 0.0621(12) 0.0563(11) 0.0752(14) 0.0040(10) 0.0132(10) -0.0058(9)
C6 0.0616(12) 0.0578(11) 0.0727(14) -0.0006(9) 0.0191(10) 0.0000(9)
C10 0.0652(12) 0.0579(11) 0.0766(14) -0.0094(10) 0.0253(11) 0.0003(9)
C13 0.0656(13) 0.0666(12) 0.0670(13) -0.0056(10) 0.0228(10) -0.0022(10)
C19 0.0624(12) 0.0493(10) 0.0662(12) -0.0020(9) 0.0171(10) -0.0007(8)
C8 0.0561(12) 0.0714(13) 0.0840(16) 0.0016(11) 0.0200(11) 0.0000(10)
C21 0.0648(12) 0.0695(13) 0.0729(14) 0.0105(10) 0.0178(11) -0.0005(10)
C4 0.0775(15) 0.0810(15) 0.0702(14) 0.0066(11) 0.0251(12) 0.0057(12)
C16 0.0815(15) 0.0634(12) 0.0628(13) -0.0077(10) 0.0208(11) 0.0042(11)
C3 0.0690(14) 0.0639(12) 0.0861(16) 0.0087(11) 0.0366(12) 0.0021(10)
C14 0.0634(13) 0.0858(15) 0.0631(13) -0.0030(11) 0.0230(10) 0.0032(11)
C15 0.0769(14) 0.0804(15) 0.0668(13) -0.0079(11) 0.0294(11) 0.0107(12)
C24 0.0946(16) 0.0590(12) 0.0784(16) 0.0035(11) 0.0146(13) -0.0168(11)
C18 0.0732(13) 0.0535(11) 0.0697(13) 0.0029(9) 0.0165(11) -0.0037(9)
C5 0.0642(13) 0.0804(14) 0.0716(14) 0.0039(11) 0.0177(11) 0.0076(11)
C22 0.0628(12) 0.0786(14) 0.0647(13) -0.0061(11) 0.0144(10) -0.0023(10)
C2 0.0639(14) 0.1030(19) 0.0814(17) -0.0096(14) 0.0321(12) 0.0042(13)
C23 0.0909(17) 0.0721(15) 0.0836(17) -0.0052(12) 0.0103(14) -0.0244(12)
C11 0.0978(18) 0.0738(15) 0.136(2) -0.0337(15) 0.0603(18) -0.0143(13)
C25 0.0686(14) 0.143(2) 0.0722(16) 0.0244(16) 0.0150(12) -0.0166(15)
C32 0.0844(17) 0.113(2) 0.101(2) 0.0406(17) 0.0024(15) -0.0013(15)
C31 0.0824(18) 0.113(2) 0.112(2) 0.0278(18) 0.0215(16) 0.0280(16)
C30 0.0846(19) 0.154(3) 0.096(2) 0.030(2) -0.0039(16) -0.023(2)
C1 0.134(3) 0.120(2) 0.0822(19) -0.0085(16) 0.0465(18) 0.0126(19)
C26 0.0711(16) 0.240(4) 0.0785(19) 0.039(2) 0.0148(14) -0.033(2)
C27 0.089(2) 0.116(2) 0.135(3) 0.013(2) 0.021(2) 0.0198(18)
C29 0.100(2) 0.124(3) 0.105(2) -0.025(2) 0.0112(18) -0.0174(19)
C28 0.124(3) 0.079(2) 0.080(2) 0.0003(17) 0.023(2) -0.004(2)
C28A 0.106(9) 0.120(9) 0.102(9) -0.046(7) 0.018(7) -0.022(7)

loop_
_atom_type_symbol
_atom_type_description
_atom_type_scat_dispersion_real
_atom_type_scat_dispersion_imag
_atom_type_scat_source
C C 0.0033 0.0016 'International Tables Vol C Tables 4.2.6.8 and 6.1.1.4'
H H 0.0000 0.0000 'International Tables Vol C Tables 4.2.6.8 and 6.1.1.4'
N N 0.0061 0.0033 'International Tables Vol C Tables 4.2.6.8 and 6.1.1.4'
O O 0.0106 0.0060 'International Tables Vol C Tables 4.2.6.8 and 6.1.1.4'

loop_
_geom_angle_atom_site_label_1
_geom_angle_atom_site_label_2
_geom_angle_atom_site_label_3
_geom_angle
_geom_angle_site_symmetry_1
_geom_angle_site_symmetry_3
_geom_angle_publ_flag
C3 O3 H3 109.5 . . ?
C22 O5 C25 116.85(19) . . ?
C17 N2 C9 108.12(16) . . ?
C17 N2 C18 125.14(17) . . ?
C9 N2 C18 126.55(18) . . ?
C14 O4 H4 109.5 . . ?
C32 N1 H1 106.7 . . ?
C32 N1 C27 114.7(2) . . ?
C26 N1 H1 106.7 . . ?
C26 N1 C32 110.8(2) . . ?
C26 N1 C27 110.7(3) . . ?
C27 N1 H1 106.7 . . ?
C17 C12 C10 107.14(18) . . ?
C17 C12 C13 119.79(19) . . ?
C13 C12 C10 133.01(19) . . ?
N2 C17 C12 108.10(17) . . ?
N2 C17 C16 130.91(19) . . ?
C16 C17 C12 120.9(2) . . ?
N2 C9 C6 123.74(18) . . ?
C10 C9 N2 109.51(18) . . ?
C10 C9 C6 126.73(19) . . ?
C6 C7 H7 119.5 . . ?
C8 C7 H7 119.5 . . ?
C8 C7 C6 121.0(2) . . ?
C19 C20 H20 119.0 . . ?
C19 C20 C21 121.94(19) . . ?
C21 C20 H20 119.0 . . ?
C7 C6 C9 122.9(2) . . ?
C5 C6 C9 119.44(18) . . ?
C5 C6 C7 117.5(2) . . ?
C12 C10 C11 125.8(2) . . ?
C9 C10 C12 107.12(18) . . ?
C9 C10 C11 127.0(2) . . ?
C12 C13 H13 120.6 . . ?
C14 C13 C12 118.9(2) . . ?
C14 C13 H13 120.6 . . ?
C20 C19 C24 117.58(19) . . ?
C20 C19 C18 122.83(17) . . ?
C24 C19 C18 119.59(18) . . ?
C7 C8 H8 119.9 . . ?
C7 C8 C3 120.3(2) . . ?
C3 C8 H8 119.9 . . ?
C20 C21 H21 120.3 . . ?
C22 C21 C20 119.4(2) . . ?
C22 C21 H21 120.3 . . ?
C3 C4 H4A 120.0 . . ?
C5 C4 H4A 120.0 . . ?
C5 C4 C3 120.1(2) . . ?
C17 C16 H16 121.0 . . ?
C15 C16 C17 118.0(2) . . ?
C15 C16 H16 121.0 . . ?
O3 C3 C8 123.0(2) . . ?
O3 C3 C4 117.6(2) . . ?
C8 C3 C4 119.4(2) . . ?
O4 C14 C15 117.0(2) . . ?
C13 C14 O4 122.7(2) . . ?
C13 C14 C15 120.2(2) . . ?
C16 C15 C14 122.1(2) . . ?
C16 C15 H15 118.9 . . ?
C14 C15 H15 118.9 . . ?
C19 C24 H24 119.3 . . ?
C23 C24 C19 121.5(2) . . ?
C23 C24 H24 119.3 . . ?
N2 C18 C19 114.35(16) . . ?
N2 C18 H18A 108.7 . . ?
N2 C18 H18B 108.7 . . ?
C19 C18 H18A 108.7 . . ?
C19 C18 H18B 108.7 . . ?
H18A C18 H18B 107.6 . . ?
C6 C5 H5 119.2 . . ?
C4 C5 C6 121.6(2) . . ?
C4 C5 H5 119.2 . . ?
O5 C22 C23 116.0(2) . . ?
C21 C22 O5 124.2(2) . . ?
C21 C22 C23 119.8(2) . . ?
O2 C2 C1 117.4(3) . . ?
O1 C2 O2 123.6(3) . . ?
O1 C2 C1 118.9(3) . . ?
C24 C23 C22 119.8(2) . . ?
C24 C23 H23 120.1 . . ?
C22 C23 H23 120.1 . . ?
C10 C11 H11A 109.5 . . ?
C10 C11 H11B 109.5 . . ?
C10 C11 H11C 109.5 . . ?
H11A C11 H11B 109.5 . . ?
H11A C11 H11C 109.5 . . ?
H11B C11 H11C 109.5 . . ?
O5 C25 H25A 109.9 . . ?
O5 C25 H25B 109.9 . . ?
O5 C25 C26 109.0(2) . . ?
H25A C25 H25B 108.3 . . ?
C26 C25 H25A 109.9 . . ?
C26 C25 H25B 109.9 . . ?
N1 C32 H32A 108.7 . . ?
N1 C32 H32B 108.7 . . ?
N1 C32 C31 114.4(2) . . ?
H32A C32 H32B 107.6 . . ?
C31 C32 H32A 108.7 . . ?
C31 C32 H32B 108.7 . . ?
C32 C31 H31A 108.4 . . ?
C32 C31 H31B 108.4 . . ?
H31A C31 H31B 107.4 . . ?
C30 C31 C32 115.6(3) . . ?
C30 C31 H31A 108.4 . . ?
C30 C31 H31B 108.4 . . ?
C31 C30 H30A 107.9 . . ?
C31 C30 H30B 107.9 . . ?
H30A C30 H30B 107.2 . . ?
C29 C30 C31 117.7(2) . . ?
C29 C30 H30A 107.9 . . ?
C29 C30 H30B 107.9 . . ?
C2 C1 H1A 109.5 . . ?
C2 C1 H1B 109.5 . . ?
C2 C1 H1C 109.5 . . ?
H1A C1 H1B 109.5 . . ?
H1A C1 H1C 109.5 . . ?
H1B C1 H1C 109.5 . . ?
N1 C26 C25 113.5(2) . . ?
N1 C26 H26A 108.9 . . ?
N1 C26 H26B 108.9 . . ?
C25 C26 H26A 108.9 . . ?
C25 C26 H26B 108.9 . . ?
H26A C26 H26B 107.7 . . ?
N1 C27 H27A 107.6 . . ?
N1 C27 H27B 107.6 . . ?
N1 C27 H27C 108.0 . . ?
N1 C27 H27D 108.0 . . ?
H27A C27 H27B 107.0 . . ?
H27C C27 H27D 107.3 . . ?
C28 C27 N1 118.8(3) . . ?
C28 C27 H27A 107.6 . . ?
C28 C27 H27B 107.6 . . ?
C28A C27 N1 117.1(5) . . ?
C28A C27 H27C 108.0 . . ?
C28A C27 H27D 108.0 . . ?
C30 C29 H29A 107.7 . . ?
C30 C29 H29B 107.7 . . ?
C30 C29 H29C 110.6 . . ?
C30 C29 H29D 110.6 . . ?
C30 C29 C28 118.6(3) . . ?
C30 C29 C28A 105.5(5) . . ?
H29A C29 H29B 107.1 . . ?
H29C C29 H29D 108.8 . . ?
C28 C29 H29A 107.7 . . ?
C28 C29 H29B 107.7 . . ?
C28A C29 H29C 110.6 . . ?
C28A C29 H29D 110.6 . . ?
C27 C28 C29 113.4(3) . . ?
C27 C28 H28A 108.9 . . ?
C27 C28 H28B 108.9 . . ?
C29 C28 H28A 108.9 . . ?
C29 C28 H28B 108.9 . . ?
H28A C28 H28B 107.7 . . ?
C27 C28A C29 116.8(8) . . ?
C27 C28A H28C 108.1 . . ?
C27 C28A H28D 108.1 . . ?
C29 C28A H28C 108.1 . . ?
C29 C28A H28D 108.1 . . ?
H28C C28A H28D 107.3 . . ?

loop_
_geom_bond_atom_site_label_1
_geom_bond_atom_site_label_2
_geom_bond_distance
_geom_bond_site_symmetry_2
_geom_bond_publ_flag
O3 H3 0.8200 . ?
O3 C3 1.361(3) . ?
O2 C2 1.266(3) . ?
O5 C22 1.378(3) . ?
O5 C25 1.425(3) . ?
N2 C17 1.382(3) . ?
N2 C9 1.392(2) . ?
N2 C18 1.454(2) . ?
O4 H4 0.8200 . ?
O4 C14 1.373(3) . ?
N1 H1 0.9800 . ?
N1 C32 1.503(3) . ?
N1 C26 1.486(3) . ?
N1 C27 1.517(4) . ?
O1 C2 1.232(3) . ?
C12 C17 1.403(3) . ?
C12 C10 1.429(3) . ?
C12 C13 1.405(3) . ?
C17 C16 1.389(3) . ?
C9 C6 1.474(3) . ?
C9 C10 1.368(3) . ?
C7 H7 0.9300 . ?
C7 C6 1.396(3) . ?
C7 C8 1.379(3) . ?
C20 H20 0.9300 . ?
C20 C19 1.370(3) . ?
C20 C21 1.385(3) . ?
C6 C5 1.394(3) . ?
C10 C11 1.497(3) . ?
C13 H13 0.9300 . ?
C13 C14 1.370(3) . ?
C19 C24 1.391(3) . ?
C19 C18 1.512(3) . ?
C8 H8 0.9300 . ?
C8 C3 1.381(3) . ?
C21 H21 0.9300 . ?
C21 C22 1.376(3) . ?
C4 H4A 0.9300 . ?
C4 C3 1.383(3) . ?
C4 C5 1.372(3) . ?
C16 H16 0.9300 . ?
C16 C15 1.369(3) . ?
C14 C15 1.396(3) . ?
C15 H15 0.9300 . ?
C24 H24 0.9300 . ?
C24 C23 1.372(3) . ?
C18 H18A 0.9700 . ?
C18 H18B 0.9700 . ?
C5 H5 0.9300 . ?
C22 C23 1.382(3) . ?
C2 C1 1.496(4) . ?
C23 H23 0.9300 . ?
C11 H11A 0.9600 . ?
C11 H11B 0.9600 . ?
C11 H11C 0.9600 . ?
C25 H25A 0.9700 . ?
C25 H25B 0.9700 . ?
C25 C26 1.499(4) . ?
C32 H32A 0.9700 . ?
C32 H32B 0.9700 . ?
C32 C31 1.511(4) . ?
C31 H31A 0.9700 . ?
C31 H31B 0.9700 . ?
C31 C30 1.494(4) . ?
C30 H30A 0.9700 . ?
C30 H30B 0.9700 . ?
C30 C29 1.463(4) . ?
C1 H1A 0.9600 . ?
C1 H1B 0.9600 . ?
C1 H1C 0.9600 . ?
C26 H26A 0.9700 . ?
C26 H26B 0.9700 . ?
C27 H27A 0.9700 . ?
C27 H27B 0.9700 . ?
C27 H27C 0.9700 . ?
C27 H27D 0.9700 . ?
C27 C28 1.454(5) . ?
C27 C28A 1.307(9) . ?
C29 H29A 0.9700 . ?
C29 H29B 0.9700 . ?
C29 H29C 0.9700 . ?
C29 H29D 0.9700 . ?
C29 C28 1.489(4) . ?
C29 C28A 1.577(10) . ?
C28 H28A 0.9700 . ?
C28 H28B 0.9700 . ?
C28A H28C 0.9700 . ?
C28A H28D 0.9700 . ?
